data_4101342
loop_
_publ_author_name
'Hayton, Trevor W'
'Boncella, James M'
'Scott, Brian L'
'Batista, Enrique R'
'Hay, P Jeffrey'

_publ_section_title
;
 Synthesis and reactivity of the imido analogues of the uranyl ion.
;
_journal_issue 32
_journal_name_full 'Journal of the American Chemical Society'
_journal_page_first 10549
_journal_page_last 10559
_journal_paper_doi 10.1021/ja0629155
_journal_volume 128
_journal_year 2006
_chemical_formula_sum 'C44 H48 I2 N2 O2 P2 U'
_chemical_formula_weight 1190.61
_chemical_name_systematic
; 
 ? 
;
_space_group_IT_number 14
_symmetry_cell_setting monoclinic
_symmetry_space_group_name_Hall '-P 2ybc'
_symmetry_space_group_name_H-M 'P 1 21/c 1'
_atom_sites_solution_hydrogens geom
_atom_sites_solution_primary direct
_atom_sites_solution_secondary difmap
_audit_creation_method SHELXL-97
_cell_angle_alpha 90.00
_cell_angle_beta 100.172(2)
_cell_angle_gamma 90.00
_cell_formula_units_Z 4
_cell_length_a 11.7915(14)
_cell_length_b 20.984(3)
_cell_length_c 18.416(2)
_cell_measurement_temperature 203(2)
_cell_volume 4485.2(9)
_computing_cell_refinement 'SAINT 6.45A (Bruker, 2003)'
_computing_data_collection 'SMART 5.054 (Bruker, 1998)'
_computing_data_reduction 'SAINT 6.45A (Bruker, 2003)'
_computing_molecular_graphics 'SHELXTL 6.10 (Bruker, 2000)'
_computing_publication_material 'SHELXTL 6.10 (Bruker, 2000)'
_computing_structure_refinement 'SHELXL-97 (Sheldrick, 1997)'
_computing_structure_solution 'SHELXS-97 (Sheldrick, 1997)'
_diffrn_ambient_temperature 203(2)
_diffrn_measured_fraction_theta_full 1.000
_diffrn_measured_fraction_theta_max 0.997
_diffrn_measurement_device_type 'Bruker P4/1k CCD'
_diffrn_measurement_method '\f scans'
_diffrn_radiation_monochromator graphite
_diffrn_radiation_source 'fine-focus sealed tube'
_diffrn_radiation_type MoK\a
_diffrn_radiation_wavelength 0.71073
_diffrn_reflns_av_R_equivalents 0.0310
_diffrn_reflns_av_sigmaI/netI 0.0325
_diffrn_reflns_limit_h_max 13
_diffrn_reflns_limit_h_min -14
_diffrn_reflns_limit_k_max 25
_diffrn_reflns_limit_k_min -25
_diffrn_reflns_limit_l_max 22
_diffrn_reflns_limit_l_min -21
_diffrn_reflns_number 27656
_diffrn_reflns_theta_full 25.00
_diffrn_reflns_theta_max 25.38
_diffrn_reflns_theta_min 1.48
_diffrn_standards_decay_% 0
_diffrn_standards_interval_count 0
_diffrn_standards_interval_time 0
_diffrn_standards_number 0
_exptl_absorpt_coefficient_mu 5.103
_exptl_absorpt_correction_T_max 0.6294
_exptl_absorpt_correction_T_min 0.3097
_exptl_absorpt_correction_type multi-scan
_exptl_absorpt_process_details 'SADABS (Sheldrick, 1996)'
_exptl_crystal_colour orange
_exptl_crystal_density_diffrn 1.763
_exptl_crystal_density_method 'not measured'
_exptl_crystal_description block
_exptl_crystal_F_000 2280
_exptl_crystal_size_max 0.30
_exptl_crystal_size_mid 0.20
_exptl_crystal_size_min 0.10
_refine_diff_density_max 0.677
_refine_diff_density_min -0.534
_refine_diff_density_rms 0.090
_refine_ls_extinction_method none
_refine_ls_goodness_of_fit_ref 1.164
_refine_ls_hydrogen_treatment noref
_refine_ls_matrix_type full
_refine_ls_number_parameters 484
_refine_ls_number_reflns 8218
_refine_ls_number_restraints 0
_refine_ls_restrained_S_all 1.164
_refine_ls_R_factor_all 0.0417
_refine_ls_R_factor_gt 0.0260
_refine_ls_shift/su_max 0.005
_refine_ls_shift/su_mean 0.001
_refine_ls_structure_factor_coef Fsqd
_refine_ls_weighting_details 'calc w=1/[\s^2^(Fo^2^)+(0.0204P)^2^+0.0000P] where P=(Fo^2^+2Fc^2^)/3'
_refine_ls_weighting_scheme calc
_refine_ls_wR_factor_gt 0.0484
_refine_ls_wR_factor_ref 0.0522
_reflns_number_gt 6629
_reflns_number_total 8218
_reflns_threshold_expression >2sigma(I)
_cod_data_source_file ja0629155si20060426_075244.cif
_cod_data_source_block th02
_cod_original_sg_symbol_H-M 'P 21/c'
_cod_database_code 4101342

loop_
_symmetry_equiv_pos_as_xyz
'x, y, z'
'-x, y+1/2, -z+1/2'
'-x, -y, -z'
'x, -y-1/2, z-1/2'

loop_
_atom_site_label
_atom_site_type_symbol
_atom_site_fract_x
_atom_site_fract_y
_atom_site_fract_z
_atom_site_U_iso_or_equiv
_atom_site_adp_type
_atom_site_occupancy
_atom_site_symmetry_multiplicity
_atom_site_calc_flag
_atom_site_refinement_flags
U1 U 0.695046(13) 0.125291(7) 0.765584(7) 0.02285(5) Uani 1 1 d .
I1 I 0.61223(3) 0.167237(14) 0.908518(14) 0.03726(8) Uani 1 1 d .
I2 I 0.78176(3) 0.077181(15) 0.626940(17) 0.05222(10) Uani 1 1 d .
P2 P 0.44333(10) 0.01215(5) 0.71019(6) 0.0296(2) Uani 1 1 d .
P1 P 0.95328(9) 0.23961(5) 0.79171(5) 0.0262(2) Uani 1 1 d .
C9 C 0.9759(4) 0.25851(18) 0.7006(2) 0.0289(9) Uani 1 1 d .
C24 C 0.9197(4) 0.4202(2) 0.9250(3) 0.0494(13) Uani 1 1 d .
H24 H 0.9147 0.4559 0.9541 0.059 Uiso 1 1 calc R
N2 N 0.6061(3) 0.18753(15) 0.71317(16) 0.0278(8) Uani 1 1 d .
N1 N 0.7804(3) 0.06309(15) 0.82066(17) 0.0311(8) Uani 1 1 d .
C17 C 1.2467(4) 0.1976(3) 0.9383(3) 0.0529(14) Uani 1 1 d .
H17 H 1.2927 0.2164 0.9789 0.064 Uiso 1 1 calc R
O1 O 0.8509(2) 0.19712(13) 0.79010(14) 0.0346(7) Uani 1 1 d .
O2 O 0.5410(3) 0.05527(13) 0.74225(15) 0.0381(7) Uani 1 1 d .
C37 C 0.6454(5) -0.1325(3) 0.6657(3) 0.0624(15) Uani 1 1 d .
H37 H 0.7199 -0.1470 0.6827 0.075 Uiso 1 1 calc R
C21 C 0.9370(3) 0.31268(18) 0.8399(2) 0.0293(9) Uani 1 1 d .
C35 C 0.4638(6) -0.1454(3) 0.5850(3) 0.0709(18) Uani 1 1 d .
H35 H 0.4165 -0.1681 0.5481 0.085 Uiso 1 1 calc R
C36 C 0.5709(6) -0.1667(3) 0.6129(4) 0.0747(19) Uani 1 1 d .
H36 H 0.5953 -0.2054 0.5963 0.090 Uiso 1 1 calc R
C38 C 0.6066(4) -0.0763(2) 0.6926(3) 0.0465(12) Uani 1 1 d .
H38 H 0.6552 -0.0529 0.7281 0.056 Uiso 1 1 calc R
C39 C 0.3757(3) -0.01884(18) 0.7830(2) 0.0267(9) Uani 1 1 d .
C15 C 1.0826(4) 0.20280(19) 0.8400(2) 0.0300(9) Uani 1 1 d .
C13 C 0.8929(5) 0.2790(2) 0.5743(2) 0.0494(13) Uani 1 1 d .
H13 H 0.8288 0.2806 0.5368 0.059 Uiso 1 1 calc R
C33 C 0.4965(4) -0.0550(2) 0.6668(2) 0.0365(10) Uani 1 1 d .
C1 C 0.8492(4) 0.0210(2) 0.8749(2) 0.0425(12) Uani 1 1 d .
C5 C 0.5290(4) 0.2396(2) 0.6816(2) 0.0360(10) Uani 1 1 d .
C27 C 0.3355(4) 0.0506(2) 0.6436(2) 0.0359(10) Uani 1 1 d .
C22 C 0.9949(4) 0.3682(2) 0.8275(2) 0.0359(10) Uani 1 1 d .
H22 H 1.0405 0.3690 0.7911 0.043 Uiso 1 1 calc R
C34 C 0.4258(4) -0.0899(2) 0.6118(3) 0.0542(14) Uani 1 1 d .
H34 H 0.3520 -0.0752 0.5931 0.065 Uiso 1 1 calc R
C3 C 0.7687(5) -0.0206(2) 0.9106(3) 0.0595(15) Uani 1 1 d .
H3A H 0.7211 0.0060 0.9353 0.089 Uiso 1 1 calc R
H3B H 0.8134 -0.0486 0.9458 0.089 Uiso 1 1 calc R
H3C H 0.7209 -0.0453 0.8734 0.089 Uiso 1 1 calc R
C40 C 0.2744(4) -0.05435(19) 0.7691(2) 0.0316(10) Uani 1 1 d .
H40 H 0.2382 -0.0615 0.7207 0.038 Uiso 1 1 calc R
C41 C 0.2279(4) -0.07876(19) 0.8261(2) 0.0328(10) Uani 1 1 d .
H41 H 0.1584 -0.1008 0.8165 0.039 Uiso 1 1 calc R
C20 C 1.1079(5) 0.1416(2) 0.8199(3) 0.0617(16) Uani 1 1 d .
H20 H 1.0611 0.1223 0.7800 0.074 Uiso 1 1 calc R
C14 C 0.8810(4) 0.2608(2) 0.6442(2) 0.0371(10) Uani 1 1 d .
H14 H 0.8086 0.2498 0.6537 0.045 Uiso 1 1 calc R
C43 C 0.3846(4) -0.0368(2) 0.9127(2) 0.0448(12) Uani 1 1 d .
H43 H 0.4220 -0.0320 0.9613 0.054 Uiso 1 1 calc R
C44 C 0.4306(4) -0.0101(2) 0.8563(2) 0.0392(11) Uani 1 1 d .
H44 H 0.4980 0.0138 0.8667 0.047 Uiso 1 1 calc R
C10 C 1.0837(4) 0.2740(2) 0.6853(2) 0.0431(12) Uani 1 1 d .
H10 H 1.1482 0.2723 0.7225 0.052 Uiso 1 1 calc R
C26 C 0.8694(4) 0.3112(2) 0.8946(2) 0.0363(10) Uani 1 1 d .
H26 H 0.8293 0.2744 0.9026 0.044 Uiso 1 1 calc R
C28 C 0.2328(4) 0.0727(2) 0.6617(3) 0.0477(13) Uani 1 1 d .
H28 H 0.2163 0.0653 0.7085 0.057 Uiso 1 1 calc R
C7 C 0.5241(5) 0.2402(3) 0.5987(3) 0.0656(16) Uani 1 1 d .
H7A H 0.6007 0.2438 0.5882 0.098 Uiso 1 1 calc R
H7B H 0.4789 0.2759 0.5776 0.098 Uiso 1 1 calc R
H7C H 0.4895 0.2014 0.5778 0.098 Uiso 1 1 calc R
C12 C 0.9997(5) 0.2950(2) 0.5599(3) 0.0528(14) Uani 1 1 d .
H12 H 1.0072 0.3081 0.5127 0.063 Uiso 1 1 calc R
C4 C 0.9183(5) 0.0645(3) 0.9341(3) 0.0633(16) Uani 1 1 d .
H4A H 0.9640 0.0936 0.9112 0.095 Uiso 1 1 calc R
H4B H 0.9679 0.0389 0.9696 0.095 Uiso 1 1 calc R
H4C H 0.8662 0.0881 0.9585 0.095 Uiso 1 1 calc R
C23 C 0.9853(4) 0.4224(2) 0.8689(3) 0.0470(13) Uani 1 1 d .
H23 H 1.0222 0.4599 0.8595 0.056 Uiso 1 1 calc R
C19 C 1.2019(5) 0.1085(3) 0.8583(3) 0.0725(19) Uani 1 1 d .
H19 H 1.2171 0.0671 0.8450 0.087 Uiso 1 1 calc R
C25 C 0.8625(4) 0.3652(2) 0.9372(2) 0.0472(12) Uani 1 1 d .
H25 H 0.8187 0.3642 0.9745 0.057 Uiso 1 1 calc R
C42 C 0.2831(4) -0.0709(2) 0.8974(2) 0.0428(12) Uani 1 1 d .
H42 H 0.2520 -0.0885 0.9358 0.051 Uiso 1 1 calc R
C16 C 1.1520(4) 0.2299(2) 0.9001(2) 0.0431(12) Uani 1 1 d .
H16 H 1.1350 0.2705 0.9153 0.052 Uiso 1 1 calc R
C6 C 0.5788(5) 0.3017(2) 0.7164(3) 0.0617(15) Uani 1 1 d .
H6A H 0.5863 0.2989 0.7691 0.093 Uiso 1 1 calc R
H6B H 0.5282 0.3363 0.6986 0.093 Uiso 1 1 calc R
H6C H 0.6531 0.3090 0.7036 0.093 Uiso 1 1 calc R
C29 C 0.1551(5) 0.1059(3) 0.6101(3) 0.0639(16) Uani 1 1 d .
H29 H 0.0865 0.1202 0.6228 0.077 Uiso 1 1 calc R
C18 C 1.2720(4) 0.1380(3) 0.9159(3) 0.0587(15) Uani 1 1 d .
H18 H 1.3375 0.1171 0.9401 0.070 Uiso 1 1 calc R
C30 C 0.1763(6) 0.1176(3) 0.5436(3) 0.079(2) Uani 1 1 d .
H30 H 0.1234 0.1406 0.5102 0.095 Uiso 1 1 calc R
C8 C 0.4089(4) 0.2274(2) 0.6995(3) 0.0572(14) Uani 1 1 d .
H8A H 0.3798 0.1877 0.6780 0.086 Uiso 1 1 calc R
H8B H 0.3581 0.2613 0.6797 0.086 Uiso 1 1 calc R
H8C H 0.4135 0.2256 0.7520 0.086 Uiso 1 1 calc R
C11 C 1.0953(5) 0.2919(2) 0.6143(3) 0.0545(14) Uani 1 1 d .
H11 H 1.1676 0.3017 0.6038 0.065 Uiso 1 1 calc R
C2 C 0.9260(5) -0.0196(3) 0.8367(3) 0.0633(16) Uani 1 1 d .
H2A H 0.8799 -0.0429 0.7974 0.095 Uiso 1 1 calc R
H2B H 0.9679 -0.0490 0.8715 0.095 Uiso 1 1 calc R
H2C H 0.9793 0.0071 0.8170 0.095 Uiso 1 1 calc R
C32 C 0.3573(5) 0.0627(3) 0.5736(3) 0.0663(17) Uani 1 1 d .
H32 H 0.4253 0.0488 0.5598 0.080 Uiso 1 1 calc R
C31 C 0.2744(7) 0.0963(4) 0.5235(3) 0.091(2) Uani 1 1 d .
H31 H 0.2875 0.1040 0.4759 0.110 Uiso 1 1 calc R

loop_
_atom_site_aniso_label
_atom_site_aniso_U_11
_atom_site_aniso_U_22
_atom_site_aniso_U_33
_atom_site_aniso_U_23
_atom_site_aniso_U_13
_atom_site_aniso_U_12
U1 0.02168(8) 0.02274(7) 0.02370(7) 0.00201(6) 0.00286(5) -0.00103(7)
I1 0.04119(18) 0.04199(17) 0.03036(15) -0.00239(12) 0.01112(12) 0.00224(14)
I2 0.0772(3) 0.04575(19) 0.04161(17) 0.00102(14) 0.03208(17) 0.00785(18)
P2 0.0293(6) 0.0288(6) 0.0313(6) -0.0012(4) 0.0073(5) -0.0079(5)
P1 0.0226(6) 0.0274(5) 0.0286(5) -0.0026(4) 0.0049(4) -0.0022(4)
C9 0.030(2) 0.028(2) 0.030(2) -0.0034(16) 0.0075(17) -0.0007(18)
C24 0.055(3) 0.043(3) 0.044(3) -0.015(2) -0.008(2) 0.015(3)
N2 0.029(2) 0.0256(18) 0.0277(18) 0.0042(13) 0.0027(14) 0.0017(15)
N1 0.035(2) 0.0303(19) 0.0277(17) 0.0060(14) 0.0040(15) 0.0060(16)
C17 0.040(3) 0.061(3) 0.051(3) 0.008(3) -0.013(2) -0.006(3)
O1 0.0274(16) 0.0388(17) 0.0389(16) -0.0041(13) 0.0092(13) -0.0108(14)
O2 0.0364(18) 0.0376(17) 0.0412(17) -0.0073(13) 0.0093(13) -0.0129(14)
C37 0.061(4) 0.054(3) 0.079(4) 0.008(3) 0.031(3) 0.016(3)
C21 0.026(2) 0.028(2) 0.031(2) -0.0036(17) -0.0026(17) 0.0051(18)
C35 0.069(4) 0.063(4) 0.089(4) -0.043(3) 0.038(4) -0.017(3)
C36 0.098(6) 0.043(3) 0.102(5) -0.015(3) 0.068(4) -0.005(4)
C38 0.047(3) 0.044(3) 0.051(3) 0.002(2) 0.015(2) -0.002(2)
C39 0.029(2) 0.025(2) 0.028(2) -0.0006(16) 0.0071(17) 0.0010(18)
C15 0.026(2) 0.034(2) 0.031(2) 0.0028(18) 0.0089(17) -0.0018(19)
C13 0.058(4) 0.057(3) 0.030(2) -0.005(2) -0.001(2) 0.023(3)
C33 0.038(3) 0.033(2) 0.043(3) -0.0017(19) 0.018(2) -0.011(2)
C1 0.043(3) 0.043(3) 0.039(3) 0.008(2) -0.001(2) 0.011(2)
C5 0.032(3) 0.031(2) 0.044(3) 0.0070(19) 0.0020(19) 0.005(2)
C27 0.040(3) 0.034(2) 0.032(2) 0.0030(18) 0.003(2) -0.011(2)
C22 0.034(2) 0.035(2) 0.040(2) 0.001(2) 0.0081(19) -0.003(2)
C34 0.042(3) 0.056(3) 0.068(3) -0.024(3) 0.019(3) -0.014(3)
C3 0.072(4) 0.055(3) 0.052(3) 0.021(3) 0.012(3) 0.004(3)
C40 0.033(2) 0.030(2) 0.031(2) -0.0022(17) 0.0040(18) -0.0012(19)
C41 0.026(2) 0.030(2) 0.044(2) -0.0020(19) 0.0122(19) -0.0043(19)
C20 0.062(4) 0.061(4) 0.055(3) -0.016(3) -0.008(3) 0.026(3)
C14 0.030(2) 0.043(3) 0.038(2) -0.005(2) 0.0055(19) 0.004(2)
C43 0.055(3) 0.056(3) 0.023(2) 0.002(2) 0.004(2) -0.006(3)
C44 0.034(3) 0.045(3) 0.037(2) -0.004(2) 0.001(2) -0.007(2)
C10 0.034(3) 0.058(3) 0.039(3) 0.002(2) 0.009(2) 0.000(2)
C26 0.033(3) 0.040(3) 0.038(2) -0.0022(19) 0.0096(19) 0.005(2)
C28 0.059(3) 0.043(3) 0.040(3) 0.012(2) 0.005(2) 0.003(3)
C7 0.066(4) 0.085(4) 0.041(3) 0.022(3) -0.004(3) 0.013(3)
C12 0.074(4) 0.054(3) 0.035(3) 0.014(2) 0.022(3) 0.019(3)
C4 0.061(4) 0.063(4) 0.055(3) 0.012(3) -0.018(3) 0.005(3)
C23 0.049(3) 0.030(2) 0.055(3) -0.002(2) -0.008(2) 0.000(2)
C19 0.078(4) 0.071(4) 0.066(4) -0.005(3) 0.005(3) 0.045(3)
C25 0.046(3) 0.060(3) 0.035(2) -0.009(2) 0.006(2) 0.013(3)
C42 0.051(3) 0.046(3) 0.036(2) 0.006(2) 0.022(2) -0.002(2)
C16 0.041(3) 0.035(3) 0.050(3) 0.002(2) -0.003(2) -0.003(2)
C6 0.053(4) 0.030(3) 0.106(5) 0.000(3) 0.025(3) -0.003(3)
C29 0.048(4) 0.055(3) 0.084(4) 0.010(3) -0.001(3) -0.002(3)
C18 0.037(3) 0.076(4) 0.062(3) 0.018(3) 0.006(3) 0.017(3)
C30 0.078(5) 0.087(5) 0.060(4) 0.033(3) -0.021(3) -0.025(4)
C8 0.031(3) 0.052(3) 0.088(4) 0.005(3) 0.008(3) 0.005(2)
C11 0.054(4) 0.065(4) 0.052(3) 0.011(3) 0.031(3) -0.001(3)
C2 0.054(4) 0.056(3) 0.082(4) 0.013(3) 0.017(3) 0.025(3)
C32 0.073(4) 0.083(4) 0.046(3) 0.018(3) 0.020(3) -0.006(3)
C31 0.116(6) 0.120(6) 0.035(3) 0.032(3) 0.007(4) -0.022(5)

loop_
_atom_type_symbol
_atom_type_description
_atom_type_scat_dispersion_real
_atom_type_scat_dispersion_imag
_atom_type_scat_source
C C 0.0033 0.0016 'International Tables Vol C Tables 4.2.6.8 and 6.1.1.4'
H H 0.0000 0.0000 'International Tables Vol C Tables 4.2.6.8 and 6.1.1.4'
N N 0.0061 0.0033 'International Tables Vol C Tables 4.2.6.8 and 6.1.1.4'
O O 0.0106 0.0060 'International Tables Vol C Tables 4.2.6.8 and 6.1.1.4'
P P 0.1023 0.0942 'International Tables Vol C Tables 4.2.6.8 and 6.1.1.4'
I I -0.4742 1.8119 'International Tables Vol C Tables 4.2.6.8 and 6.1.1.4'
U U -9.6767 9.6646 'International Tables Vol C Tables 4.2.6.8 and 6.1.1.4'

loop_
_geom_angle_atom_site_label_1
_geom_angle_atom_site_label_2
_geom_angle_atom_site_label_3
_geom_angle
N2 U1 N1 177.81(15)
N2 U1 O2 89.83(12)
N1 U1 O2 89.26(13)
N2 U1 O1 89.98(12)
N1 U1 O1 90.91(13)
O2 U1 O1 179.45(10)
N2 U1 I2 92.28(10)
N1 U1 I2 89.71(10)
O2 U1 I2 90.15(7)
O1 U1 I2 90.38(7)
N2 U1 I1 90.46(10)
N1 U1 I1 87.53(10)
O2 U1 I1 89.04(7)
O1 U1 I1 90.44(7)
I2 U1 I1 177.142(10)
O2 P2 C33 110.22(19)
O2 P2 C27 113.52(18)
C33 P2 C27 108.2(2)
O2 P2 C39 109.57(17)
C33 P2 C39 106.54(19)
C27 P2 C39 108.6(2)
O1 P1 C9 111.52(17)
O1 P1 C21 111.21(19)
C9 P1 C21 108.67(19)
O1 P1 C15 111.39(18)
C9 P1 C15 107.75(19)
C21 P1 C15 106.08(18)
C14 C9 C10 119.1(4)
C14 C9 P1 118.4(3)
C10 C9 P1 122.4(3)
C25 C24 C23 120.2(4)
C5 N2 U1 171.5(3)
C1 N1 U1 170.4(3)
C18 C17 C16 119.6(5)
P1 O1 U1 169.46(17)
P2 O2 U1 167.73(18)
C36 C37 C38 118.7(5)
C22 C21 C26 119.9(4)
C22 C21 P1 122.4(3)
C26 C21 P1 117.5(3)
C36 C35 C34 119.2(6)
C35 C36 C37 121.8(5)
C33 C38 C37 120.3(5)
C40 C39 C44 118.8(4)
C40 C39 P2 122.4(3)
C44 C39 P2 118.7(3)
C16 C15 C20 118.3(4)
C16 C15 P1 123.4(3)
C20 C15 P1 118.0(3)
C12 C13 C14 119.9(4)
C38 C33 C34 119.0(4)
C38 C33 P2 119.1(3)
C34 C33 P2 121.7(4)
N1 C1 C2 109.2(4)
N1 C1 C3 109.2(4)
C2 C1 C3 110.5(4)
N1 C1 C4 106.6(4)
C2 C1 C4 112.3(4)
C3 C1 C4 109.0(4)
N2 C5 C7 108.4(4)
N2 C5 C6 107.7(4)
C7 C5 C6 111.0(4)
N2 C5 C8 108.7(4)
C7 C5 C8 110.2(4)
C6 C5 C8 110.7(4)
C32 C27 C28 118.3(4)
C32 C27 P2 119.6(4)
C28 C27 P2 121.9(3)
C23 C22 C21 120.5(4)
C35 C34 C33 121.0(5)
C41 C40 C39 120.5(4)
C40 C41 C42 120.2(4)
C15 C20 C19 121.1(5)
C13 C14 C9 120.6(4)
C44 C43 C42 120.1(4)
C43 C44 C39 119.9(4)
C11 C10 C9 120.0(4)
C25 C26 C21 119.2(4)
C29 C28 C27 120.2(5)
C13 C12 C11 120.7(4)
C22 C23 C24 119.3(5)
C18 C19 C20 119.1(5)
C24 C25 C26 120.8(5)
C41 C42 C43 120.5(4)
C15 C16 C17 121.1(4)
C30 C29 C28 121.4(6)
C17 C18 C19 120.8(5)
C29 C30 C31 120.4(6)
C12 C11 C10 119.7(5)
C27 C32 C31 118.8(6)
C30 C31 C32 120.9(6)

loop_
_geom_bond_atom_site_label_1
_geom_bond_atom_site_label_2
_geom_bond_distance
U1 N2 1.839(3)
U1 N1 1.840(3)
U1 O2 2.317(3)
U1 O1 2.358(3)
U1 I2 3.0832(4)
U1 I1 3.0928(4)
P2 O2 1.501(3)
P2 C33 1.787(4)
P2 C27 1.794(4)
P2 C39 1.798(4)
P1 O1 1.497(3)
P1 C9 1.789(4)
P1 C21 1.799(4)
P1 C15 1.798(4)
C9 C14 1.387(5)
C9 C10 1.388(6)
C24 C25 1.374(7)
C24 C23 1.396(7)
N2 C5 1.473(5)
N1 C1 1.465(5)
C17 C18 1.367(7)
C17 C16 1.387(6)
C37 C36 1.390(8)
C37 C38 1.388(7)
C21 C22 1.390(6)
C21 C26 1.392(6)
C35 C36 1.353(8)
C35 C34 1.369(7)
C38 C33 1.376(6)
C39 C40 1.393(5)
C39 C44 1.402(5)
C15 C16 1.378(6)
C15 C20 1.383(6)
C13 C12 1.373(7)
C13 C14 1.374(6)
C33 C34 1.401(6)
C1 C2 1.506(6)
C1 C3 1.521(6)
C1 C4 1.540(6)
C5 C7 1.518(6)
C5 C6 1.525(6)
C5 C8 1.531(6)
C27 C32 1.382(6)
C27 C28 1.391(6)
C22 C23 1.385(6)
C40 C41 1.368(6)
C41 C42 1.369(6)
C20 C19 1.391(7)
C43 C44 1.374(6)
C43 C42 1.379(6)
C10 C11 1.390(6)
C26 C25 1.390(6)
C28 C29 1.384(6)
C12 C11 1.372(7)
C19 C18 1.372(8)
C29 C30 1.316(8)
C30 C31 1.351(9)
C32 C31 1.409(8)
